data_8106556
loop_
_publ_author_name
'Ruan, Ban-Feng'
'Wang, Kun'
'Deng, Sheng-Song'

_publ_section_title
;
 Crystal structure of
 (4-chlorophenyl)(3-ferrocenyl-5-(trifluoromethyl)-1H-pyrazol-1-yl)methanone,
 C21H14ClF3FeN2O
;
_journal_issue 3
_journal_name_full 'Zeitschrift f\"ur Kristallographie - New Crystal Structures'
_journal_page_first 423
_journal_page_last 424
_journal_paper_doi 10.1515/ncrs-2016-0298
_journal_volume 232
_journal_year 2017
_chemical_formula_sum 'C3.5 H2.33 Cl0.17 F0.5 Fe0.17 N0.33 O0.17'
_chemical_formula_weight 76.44
_space_group_crystal_system triclinic
_space_group_IT_number 2
_space_group_name_Hall '-P 1'
_space_group_name_H-M_alt 'P -1'
_atom_sites_solution_hydrogens geom
_cell_angle_alpha 73.845(3)
_cell_angle_beta 84.237(2)
_cell_angle_gamma 74.207(3)
_cell_formula_units_Z 12
_cell_length_a 7.8754(6)
_cell_length_b 10.9326(10)
_cell_length_c 11.8418(9)
_cell_measurement_temperature 273(2)
_cell_volume 942.00(13)
_computing_cell_refinement 'Bruker SMART'
_computing_data_collection 'Bruker SMART'
_computing_data_reduction 'Bruker SAINT'
_computing_publication_material 'Bruker SHELXTL'
_computing_structure_refinement 'SHELXL-2014/7 (Sheldrick, 2014)'
_computing_structure_solution 'Bruker SHELXTL'
_diffrn_ambient_temperature 273(2)
_diffrn_measured_fraction_theta_full 0.998
_diffrn_measured_fraction_theta_max 0.998
_diffrn_measurement_device_type 'CCD area detector'
_diffrn_measurement_method '\f and \w scans'
_diffrn_radiation_monochromator graphite
_diffrn_radiation_source 'fine-focus sealed tube'
_diffrn_radiation_type MoK\a
_diffrn_radiation_wavelength 0.71073
_diffrn_reflns_av_R_equivalents 0.0264
_diffrn_reflns_av_unetI/netI 0.0372
_diffrn_reflns_Laue_measured_fraction_full 0.998
_diffrn_reflns_Laue_measured_fraction_max 0.998
_diffrn_reflns_limit_h_max 9
_diffrn_reflns_limit_h_min -9
_diffrn_reflns_limit_k_max 13
_diffrn_reflns_limit_k_min -13
_diffrn_reflns_limit_l_max 14
_diffrn_reflns_limit_l_min -13
_diffrn_reflns_number 9535
_diffrn_reflns_point_group_measured_fraction_full 0.998
_diffrn_reflns_point_group_measured_fraction_max 0.998
_diffrn_reflns_theta_full 25.997
_diffrn_reflns_theta_max 25.997
_diffrn_reflns_theta_min 2.313
_exptl_absorpt_coefficient_mu 0.986
_exptl_absorpt_correction_T_max 0.8662
_exptl_absorpt_correction_T_min 0.7906
_exptl_absorpt_correction_type multi-scan
_exptl_absorpt_process_details SADABS
_exptl_crystal_colour colorless
_exptl_crystal_density_diffrn 1.617
_exptl_crystal_description block
_exptl_crystal_F_000 464
_exptl_crystal_size_max 0.25
_exptl_crystal_size_mid 0.21
_exptl_crystal_size_min 0.15
_refine_diff_density_max 0.415
_refine_diff_density_min -0.395
_refine_diff_density_rms 0.054
_refine_ls_extinction_coef .
_refine_ls_extinction_method none
_refine_ls_goodness_of_fit_ref 1.018
_refine_ls_hydrogen_treatment constr
_refine_ls_matrix_type full
_refine_ls_number_parameters 262
_refine_ls_number_reflns 3708
_refine_ls_number_restraints 0
_refine_ls_restrained_S_all 1.018
_refine_ls_R_factor_all 0.0529
_refine_ls_R_factor_gt 0.0385
_refine_ls_shift/su_max 0.000
_refine_ls_shift/su_mean 0.000
_refine_ls_structure_factor_coef Fsqd
_refine_ls_weighting_details 'w=1/[\s^2^(Fo^2^)+(0.0450P)^2^+0.4500P] where P=(Fo^2^+2Fc^2^)/3'
_refine_ls_weighting_scheme calc
_refine_ls_wR_factor_gt 0.0901
_refine_ls_wR_factor_ref 0.0973
_reflns_Friedel_coverage 0.000
_reflns_Friedel_fraction_full .
_reflns_Friedel_fraction_max .
_reflns_number_gt 3000
_reflns_number_total 3708
_reflns_threshold_expression 'I > 2\s(I)'
_cod_data_source_file suppl_ncrs-2016-0298_suppl.cif
_cod_data_source_block mo_RBF_7_0m
_cod_original_formula_sum 'C3.50 H2.33 Cl0.17 F0.50 Fe0.17 N0.33 O0.17'
_cod_database_code 8106556
_shelx_space_group_comment
;
The symmetry employed for this shelxl refinement is uniquely defined
by the following loop, which should always be used as a source of
symmetry information in preference to the above space-group names.
They are only intended as comments.
;

loop_
_space_group_symop_operation_xyz
'x, y, z'
'-x, -y, -z'

loop_
_atom_site_label
_atom_site_type_symbol
_atom_site_fract_x
_atom_site_fract_y
_atom_site_fract_z
_atom_site_U_iso_or_equiv
_atom_site_adp_type
_atom_site_occupancy
_atom_site_site_symmetry_order
_atom_site_calc_flag
_atom_site_refinement_flags_posn
_atom_site_refinement_flags_adp
_atom_site_refinement_flags_occupancy
_atom_site_disorder_assembly
_atom_site_disorder_group
Fe1 Fe 0.25178(4) 0.26276(3) 0.97426(3) 0.03792(13) Uani 1 1 d . . . . .
Cl1 Cl -0.29569(12) 1.10841(9) 0.67487(8) 0.0810(3) Uani 1 1 d . . . . .
F1 F 0.8536(3) 0.6022(2) 0.5754(2) 0.1006(7) Uani 1 1 d . . . . .
F2 F 0.6552(3) 0.5964(3) 0.46839(18) 0.1117(8) Uani 1 1 d . . . . .
F3 F 0.8221(3) 0.4176(2) 0.5673(2) 0.1187(9) Uani 1 1 d . . . . .
O1 O 0.5461(3) 0.8131(2) 0.57412(19) 0.0719(6) Uani 1 1 d . . . . .
N1 N 0.3736(3) 0.5925(2) 0.79007(17) 0.0415(5) Uani 1 1 d . . . . .
C1 C 0.4582(3) 0.4689(2) 0.8352(2) 0.0376(5) Uani 1 1 d . . . . .
N2 N 0.4652(3) 0.6329(2) 0.68733(17) 0.0431(5) Uani 1 1 d . . . . .
C2 C 0.6046(3) 0.4271(3) 0.7634(2) 0.0443(6) Uani 1 1 d . . . . .
H2 H 0.6827 0.3440 0.7764 0.053 Uiso 1 1 calc R U . . .
C3 C 0.6074(3) 0.5324(3) 0.6726(2) 0.0463(6) Uani 1 1 d . . . . .
C4 C 0.4295(4) 0.7697(3) 0.6298(2) 0.0494(6) Uani 1 1 d . . . . .
C5 C 0.2478(3) 0.8493(3) 0.6442(2) 0.0460(6) Uani 1 1 d . . . . .
C6 C 0.1004(3) 0.8046(3) 0.6418(2) 0.0485(6) Uani 1 1 d . . . . .
H6 H 0.1143 0.7192 0.6363 0.058 Uiso 1 1 calc R U . . .
C7 C -0.0666(4) 0.8849(3) 0.6476(2) 0.0513(6) Uani 1 1 d . . . . .
H7 H -0.1656 0.8561 0.6422 0.062 Uiso 1 1 calc R U . . .
C8 C -0.0842(4) 1.0093(3) 0.6615(2) 0.0539(7) Uani 1 1 d . . . . .
C9 C 0.0593(5) 1.0554(3) 0.6640(3) 0.0691(9) Uani 1 1 d . . . . .
H9 H 0.0446 1.1393 0.6735 0.083 Uiso 1 1 calc R U . . .
C10 C 0.2259(4) 0.9771(3) 0.6525(3) 0.0643(8) Uani 1 1 d . . . . .
H10 H 0.3241 1.0097 0.6503 0.077 Uiso 1 1 calc R U . . .
C11 C 0.7342(5) 0.5397(4) 0.5699(3) 0.0720(9) Uani 1 1 d . . . . .
C12 C 0.4002(3) 0.3951(2) 0.9484(2) 0.0380(5) Uani 1 1 d . . . . .
C13 C 0.4911(3) 0.2701(3) 1.0183(2) 0.0464(6) Uani 1 1 d . . . . .
H13 H 0.6002 0.2191 0.9999 0.056 Uiso 1 1 calc R U . . .
C14 C 0.3865(4) 0.2371(3) 1.1204(2) 0.0533(7) Uani 1 1 d . . . . .
H14 H 0.4147 0.1602 1.1811 0.064 Uiso 1 1 calc R U . . .
C15 C 0.2322(4) 0.3404(3) 1.1149(2) 0.0529(7) Uani 1 1 d . . . . .
H15 H 0.1412 0.3436 1.1714 0.063 Uiso 1 1 calc R U . . .
C16 C 0.2395(3) 0.4378(2) 1.0093(2) 0.0450(6) Uani 1 1 d . . . . .
H16 H 0.1541 0.5165 0.9838 0.054 Uiso 1 1 calc R U . . .
C17 C 0.0286(5) 0.2060(4) 0.9709(4) 0.0842(11) Uani 1 1 d . . . . .
H17 H -0.0695 0.2198 1.0209 0.101 Uiso 1 1 calc R U . . .
C18 C 0.1703(5) 0.0971(3) 0.9897(3) 0.0753(10) Uani 1 1 d . . . . .
H18 H 0.1833 0.0245 1.0548 0.090 Uiso 1 1 calc R U . . .
C19 C 0.2915(5) 0.1129(3) 0.8955(3) 0.0678(9) Uani 1 1 d . . . . .
H19 H 0.3985 0.0535 0.8868 0.081 Uiso 1 1 calc R U . . .
C20 C 0.2219(5) 0.2351(4) 0.8165(3) 0.0727(10) Uani 1 1 d . . . . .
H20 H 0.2749 0.2715 0.7460 0.087 Uiso 1 1 calc R U . . .
C21 C 0.0580(5) 0.2927(4) 0.8629(4) 0.0852(12) Uani 1 1 d . . . . .
H21 H -0.0175 0.3737 0.8284 0.102 Uiso 1 1 calc R U . . .

loop_
_atom_site_aniso_label
_atom_site_aniso_U_11
_atom_site_aniso_U_22
_atom_site_aniso_U_33
_atom_site_aniso_U_23
_atom_site_aniso_U_13
_atom_site_aniso_U_12
Fe1 0.0355(2) 0.0390(2) 0.0403(2) -0.00940(15) -0.00233(14) -0.01182(15)
Cl1 0.0727(5) 0.0747(6) 0.0797(6) -0.0221(4) 0.0003(4) 0.0083(4)
F1 0.0614(12) 0.1211(18) 0.1240(18) -0.0338(14) 0.0443(12) -0.0459(12)
F2 0.134(2) 0.155(2) 0.0469(12) -0.0200(12) 0.0269(12) -0.0550(17)
F3 0.1189(18) 0.0989(17) 0.127(2) -0.0474(14) 0.0785(16) -0.0206(14)
O1 0.0541(12) 0.0740(14) 0.0776(15) 0.0086(11) 0.0062(10) -0.0316(11)
N1 0.0378(11) 0.0453(12) 0.0394(11) -0.0071(9) 0.0045(8) -0.0134(9)
C1 0.0324(12) 0.0419(14) 0.0406(13) -0.0113(10) -0.0011(10) -0.0126(10)
N2 0.0384(11) 0.0478(12) 0.0409(11) -0.0064(9) 0.0059(9) -0.0152(9)
C2 0.0339(12) 0.0502(15) 0.0494(15) -0.0171(12) 0.0033(10) -0.0089(11)
C3 0.0378(13) 0.0585(16) 0.0462(15) -0.0183(13) 0.0057(11) -0.0156(12)
C4 0.0498(15) 0.0552(16) 0.0432(14) -0.0044(12) -0.0042(12) -0.0211(13)
C5 0.0494(15) 0.0487(15) 0.0386(13) -0.0031(11) -0.0054(11) -0.0173(12)
C6 0.0472(15) 0.0447(15) 0.0538(16) -0.0103(12) 0.0026(12) -0.0159(12)
C7 0.0487(15) 0.0556(17) 0.0477(15) -0.0066(12) 0.0026(12) -0.0183(13)
C8 0.0605(17) 0.0545(17) 0.0391(14) -0.0080(12) -0.0035(12) -0.0055(14)
C9 0.079(2) 0.0519(18) 0.081(2) -0.0237(16) -0.0260(17) -0.0098(16)
C10 0.067(2) 0.0540(18) 0.076(2) -0.0098(15) -0.0244(16) -0.0217(16)
C11 0.066(2) 0.084(2) 0.066(2) -0.0255(18) 0.0285(17) -0.0235(18)
C12 0.0368(12) 0.0393(13) 0.0399(13) -0.0100(10) -0.0025(10) -0.0129(10)
C13 0.0365(13) 0.0494(15) 0.0533(15) -0.0124(12) -0.0096(11) -0.0090(11)
C14 0.0662(18) 0.0550(17) 0.0391(14) -0.0027(12) -0.0120(13) -0.0224(14)
C15 0.0666(18) 0.0547(17) 0.0413(15) -0.0147(12) 0.0095(13) -0.0236(14)
C16 0.0477(14) 0.0396(13) 0.0475(14) -0.0145(11) 0.0060(11) -0.0102(11)
C17 0.052(2) 0.111(3) 0.116(3) -0.053(3) 0.0077(19) -0.045(2)
C18 0.104(3) 0.064(2) 0.074(2) -0.0139(17) -0.006(2) -0.051(2)
C19 0.075(2) 0.063(2) 0.078(2) -0.0368(18) -0.0087(18) -0.0171(17)
C20 0.105(3) 0.087(2) 0.0441(17) -0.0176(16) -0.0109(17) -0.049(2)
C21 0.077(2) 0.071(2) 0.115(3) -0.025(2) -0.061(2) -0.0088(19)

loop_
_atom_type_symbol
_atom_type_description
_atom_type_scat_dispersion_real
_atom_type_scat_dispersion_imag
_atom_type_scat_source
C C 0.0033 0.0016 'International Tables Vol C Tables 4.2.6.8 and 6.1.1.4'
H H 0.0000 0.0000 'International Tables Vol C Tables 4.2.6.8 and 6.1.1.4'
N N 0.0061 0.0033 'International Tables Vol C Tables 4.2.6.8 and 6.1.1.4'
O O 0.0106 0.0060 'International Tables Vol C Tables 4.2.6.8 and 6.1.1.4'
Fe Fe 0.3463 0.8444 'International Tables Vol C Tables 4.2.6.8 and 6.1.1.4'
Cl Cl 0.1484 0.1585 'International Tables Vol C Tables 4.2.6.8 and 6.1.1.4'
F F 0.0171 0.0103 'International Tables Vol C Tables 4.2.6.8 and 6.1.1.4'

loop_
_geom_angle_atom_site_label_1
_geom_angle_atom_site_label_2
_geom_angle_atom_site_label_3
_geom_angle
_geom_angle_site_symmetry_1
_geom_angle_site_symmetry_3
C21 Fe1 C20 40.75(16) . .
C21 Fe1 C17 40.67(16) . .
C20 Fe1 C17 68.22(16) . .
C21 Fe1 C13 154.95(16) . .
C20 Fe1 C13 119.99(14) . .
C17 Fe1 C13 162.76(15) . .
C21 Fe1 C14 163.23(16) . .
C20 Fe1 C14 154.49(15) . .
C17 Fe1 C14 125.84(15) . .
C13 Fe1 C14 40.60(11) . .
C21 Fe1 C18 67.42(15) . .
C20 Fe1 C18 67.62(14) . .
C17 Fe1 C18 39.58(15) . .
C13 Fe1 C18 126.43(14) . .
C14 Fe1 C18 108.40(13) . .
C21 Fe1 C12 120.22(14) . .
C20 Fe1 C12 107.91(12) . .
C17 Fe1 C12 155.13(15) . .
C13 Fe1 C12 40.88(10) . .
C14 Fe1 C12 68.45(10) . .
C18 Fe1 C12 163.71(14) . .
C21 Fe1 C19 68.02(14) . .
C20 Fe1 C19 40.45(13) . .
C17 Fe1 C19 67.54(15) . .
C13 Fe1 C19 107.96(12) . .
C14 Fe1 C19 120.07(13) . .
C18 Fe1 C19 40.10(14) . .
C12 Fe1 C19 126.45(12) . .
C21 Fe1 C16 108.25(13) . .
C20 Fe1 C16 126.70(13) . .
C17 Fe1 C16 120.50(14) . .
C13 Fe1 C16 68.43(10) . .
C14 Fe1 C16 68.04(11) . .
C18 Fe1 C16 154.40(14) . .
C12 Fe1 C16 40.78(9) . .
C19 Fe1 C16 164.05(12) . .
C21 Fe1 C15 126.33(15) . .
C20 Fe1 C15 163.78(14) . .
C17 Fe1 C15 108.21(14) . .
C13 Fe1 C15 68.18(11) . .
C14 Fe1 C15 40.40(11) . .
C18 Fe1 C15 120.45(13) . .
C12 Fe1 C15 68.25(10) . .
C19 Fe1 C15 154.40(12) . .
C16 Fe1 C15 40.26(10) . .
C1 N1 N2 105.08(19) . .
N1 C1 C2 111.5(2) . .
N1 C1 C12 120.1(2) . .
C2 C1 C12 128.4(2) . .
C3 N2 N1 110.24(19) . .
C3 N2 C4 129.2(2) . .
N1 N2 C4 118.8(2) . .
C3 C2 C1 105.6(2) . .
C3 C2 H2 127.2 . .
C1 C2 H2 127.2 . .
C2 C3 N2 107.5(2) . .
C2 C3 C11 127.2(3) . .
N2 C3 C11 125.2(3) . .
O1 C4 N2 119.0(2) . .
O1 C4 C5 124.5(3) . .
N2 C4 C5 116.5(2) . .
C6 C5 C10 119.3(3) . .
C6 C5 C4 122.5(2) . .
C10 C5 C4 118.0(2) . .
C7 C6 C5 120.8(3) . .
C7 C6 H6 119.6 . .
C5 C6 H6 119.6 . .
C6 C7 C8 118.6(3) . .
C6 C7 H7 120.7 . .
C8 C7 H7 120.7 . .
C9 C8 C7 121.5(3) . .
C9 C8 Cl1 119.9(2) . .
C7 C8 Cl1 118.6(2) . .
C8 C9 C10 119.6(3) . .
C8 C9 H9 120.2 . .
C10 C9 H9 120.2 . .
C9 C10 C5 120.0(3) . .
C9 C10 H10 120.0 . .
C5 C10 H10 120.0 . .
F1 C11 F2 107.7(3) . .
F1 C11 F3 106.6(3) . .
F2 C11 F3 107.1(3) . .
F1 C11 C3 113.4(3) . .
F2 C11 C3 112.8(3) . .
F3 C11 C3 108.7(3) . .
C13 C12 C16 107.4(2) . .
C13 C12 C1 127.4(2) . .
C16 C12 C1 125.2(2) . .
C13 C12 Fe1 69.36(13) . .
C16 C12 Fe1 69.84(13) . .
C1 C12 Fe1 126.47(16) . .
C14 C13 C12 107.9(2) . .
C14 C13 Fe1 69.75(15) . .
C12 C13 Fe1 69.76(13) . .
C14 C13 H13 126.0 . .
C12 C13 H13 126.0 . .
Fe1 C13 H13 126.0 . .
C15 C14 C13 108.3(2) . .
C15 C14 Fe1 70.21(15) . .
C13 C14 Fe1 69.65(14) . .
C15 C14 H14 125.8 . .
C13 C14 H14 125.8 . .
Fe1 C14 H14 125.9 . .
C16 C15 C14 108.2(2) . .
C16 C15 Fe1 69.84(14) . .
C14 C15 Fe1 69.38(15) . .
C16 C15 H15 125.9 . .
C14 C15 H15 125.9 . .
Fe1 C15 H15 126.5 . .
C15 C16 C12 108.1(2) . .
C15 C16 Fe1 69.90(15) . .
C12 C16 Fe1 69.38(13) . .
C15 C16 H16 125.9 . .
C12 C16 H16 125.9 . .
Fe1 C16 H16 126.3 . .
C18 C17 C21 108.1(3) . .
C18 C17 Fe1 70.73(19) . .
C21 C17 Fe1 69.36(18) . .
C18 C17 H17 126.0 . .
C21 C17 H17 126.0 . .
Fe1 C17 H17 125.5 . .
C17 C18 C19 109.1(3) . .
C17 C18 Fe1 69.69(18) . .
C19 C18 Fe1 70.05(17) . .
C17 C18 H18 125.4 . .
C19 C18 H18 125.4 . .
Fe1 C18 H18 126.4 . .
C18 C19 C20 107.4(3) . .
C18 C19 Fe1 69.85(18) . .
C20 C19 Fe1 68.98(17) . .
C18 C19 H19 126.3 . .
C20 C19 H19 126.3 . .
Fe1 C19 H19 126.4 . .
C19 C20 C21 107.8(3) . .
C19 C20 Fe1 70.57(17) . .
C21 C20 Fe1 69.51(18) . .
C19 C20 H20 126.1 . .
C21 C20 H20 126.1 . .
Fe1 C20 H20 125.4 . .
C17 C21 C20 107.6(3) . .
C17 C21 Fe1 69.97(18) . .
C20 C21 Fe1 69.74(17) . .
C17 C21 H21 126.2 . .
C20 C21 H21 126.2 . .
Fe1 C21 H21 125.7 . .

loop_
_geom_bond_atom_site_label_1
_geom_bond_atom_site_label_2
_geom_bond_distance
_geom_bond_site_symmetry_2
Fe1 C21 2.016(3) .
Fe1 C20 2.019(3) .
Fe1 C17 2.024(3) .
Fe1 C13 2.033(2) .
Fe1 C14 2.034(3) .
Fe1 C18 2.038(3) .
Fe1 C12 2.038(2) .
Fe1 C19 2.040(3) .
Fe1 C16 2.044(2) .
Fe1 C15 2.045(3) .
Cl1 C8 1.742(3) .
F1 C11 1.320(4) .
F2 C11 1.320(4) .
F3 C11 1.333(4) .
O1 C4 1.202(3) .
N1 C1 1.318(3) .
N1 N2 1.376(3) .
C1 C2 1.412(3) .
C1 C12 1.460(3) .
N2 C3 1.375(3) .
N2 C4 1.422(3) .
C2 C3 1.343(4) .
C2 H2 0.9300 .
C3 C11 1.492(4) .
C4 C5 1.480(4) .
C5 C6 1.382(4) .
C5 C10 1.391(4) .
C6 C7 1.375(4) .
C6 H6 0.9300 .
C7 C8 1.384(4) .
C7 H7 0.9300 .
C8 C9 1.363(4) .
C9 C10 1.375(4) .
C9 H9 0.9300 .
C10 H10 0.9300 .
C12 C13 1.422(3) .
C12 C16 1.422(3) .
C13 C14 1.411(4) .
C13 H13 0.9300 .
C14 C15 1.409(4) .
C14 H14 0.9300 .
C15 C16 1.407(4) .
C15 H15 0.9300 .
C16 H16 0.9300 .
C17 C18 1.375(5) .
C17 C21 1.404(5) .
C17 H17 0.9300 .
C18 C19 1.398(5) .
C18 H18 0.9300 .
C19 C20 1.403(5) .
C19 H19 0.9300 .
C20 C21 1.405(5) .
C20 H20 0.9300 .
C21 H21 0.9300 .

loop_
_geom_torsion_atom_site_label_1
_geom_torsion_atom_site_label_2
_geom_torsion_atom_site_label_3
_geom_torsion_atom_site_label_4
_geom_torsion
_geom_torsion_site_symmetry_1
_geom_torsion_site_symmetry_2
_geom_torsion_site_symmetry_3
_geom_torsion_site_symmetry_4
N2 N1 C1 C2 -0.1(3) . . . .
N2 N1 C1 C12 177.77(19) . . . .
C1 N1 N2 C3 -1.0(3) . . . .
C1 N1 N2 C4 -167.1(2) . . . .
N1 C1 C2 C3 1.1(3) . . . .
C12 C1 C2 C3 -176.5(2) . . . .
C1 C2 C3 N2 -1.6(3) . . . .
C1 C2 C3 C11 -178.5(3) . . . .
N1 N2 C3 C2 1.7(3) . . . .
C4 N2 C3 C2 165.9(2) . . . .
N1 N2 C3 C11 178.6(3) . . . .
C4 N2 C3 C11 -17.1(4) . . . .
C3 N2 C4 O1 -13.8(4) . . . .
N1 N2 C4 O1 149.3(2) . . . .
C3 N2 C4 C5 166.6(2) . . . .
N1 N2 C4 C5 -30.3(3) . . . .
O1 C4 C5 C6 140.1(3) . . . .
N2 C4 C5 C6 -40.3(3) . . . .
O1 C4 C5 C10 -35.6(4) . . . .
N2 C4 C5 C10 144.0(3) . . . .
C10 C5 C6 C7 0.0(4) . . . .
C4 C5 C6 C7 -175.6(2) . . . .
C5 C6 C7 C8 -3.1(4) . . . .
C6 C7 C8 C9 3.1(4) . . . .
C6 C7 C8 Cl1 -177.4(2) . . . .
C7 C8 C9 C10 0.0(5) . . . .
Cl1 C8 C9 C10 -179.5(2) . . . .
C8 C9 C10 C5 -3.1(5) . . . .
C6 C5 C10 C9 3.2(4) . . . .
C4 C5 C10 C9 178.9(3) . . . .
C2 C3 C11 F1 -104.6(4) . . . .
N2 C3 C11 F1 79.0(4) . . . .
C2 C3 C11 F2 132.5(3) . . . .
N2 C3 C11 F2 -43.9(4) . . . .
C2 C3 C11 F3 13.8(5) . . . .
N2 C3 C11 F3 -162.6(3) . . . .
N1 C1 C12 C13 -169.0(2) . . . .
C2 C1 C12 C13 8.5(4) . . . .
N1 C1 C12 C16 10.5(4) . . . .
C2 C1 C12 C16 -172.1(2) . . . .
N1 C1 C12 Fe1 100.3(2) . . . .
C2 C1 C12 Fe1 -82.3(3) . . . .
C16 C12 C13 C14 0.2(3) . . . .
C1 C12 C13 C14 179.7(2) . . . .
Fe1 C12 C13 C14 -59.55(17) . . . .
C16 C12 C13 Fe1 59.71(17) . . . .
C1 C12 C13 Fe1 -120.8(2) . . . .
C12 C13 C14 C15 -0.2(3) . . . .
Fe1 C13 C14 C15 -59.80(18) . . . .
C12 C13 C14 Fe1 59.56(17) . . . .
C13 C14 C15 C16 0.2(3) . . . .
Fe1 C14 C15 C16 -59.22(18) . . . .
C13 C14 C15 Fe1 59.45(18) . . . .
C14 C15 C16 C12 -0.1(3) . . . .
Fe1 C15 C16 C12 -59.06(17) . . . .
C14 C15 C16 Fe1 58.93(18) . . . .
C13 C12 C16 C15 0.0(3) . . . .
C1 C12 C16 C15 -179.6(2) . . . .
Fe1 C12 C16 C15 59.39(18) . . . .
C13 C12 C16 Fe1 -59.41(16) . . . .
C1 C12 C16 Fe1 121.1(2) . . . .
C21 C17 C18 C19 0.4(4) . . . .
Fe1 C17 C18 C19 -59.1(2) . . . .
C21 C17 C18 Fe1 59.5(2) . . . .
C17 C18 C19 C20 -0.1(4) . . . .
Fe1 C18 C19 C20 -59.0(2) . . . .
C17 C18 C19 Fe1 58.9(2) . . . .
C18 C19 C20 C21 -0.3(3) . . . .
Fe1 C19 C20 C21 -59.8(2) . . . .
C18 C19 C20 Fe1 59.5(2) . . . .
C18 C17 C21 C20 -0.6(4) . . . .
Fe1 C17 C21 C20 59.8(2) . . . .
C18 C17 C21 Fe1 -60.4(2) . . . .
C19 C20 C21 C17 0.5(4) . . . .
Fe1 C20 C21 C17 -60.0(2) . . . .
C19 C20 C21 Fe1 60.5(2) . . . .
